data_7702907
loop_
_publ_author_name
'Li, Guodong'
'Ji, Guoxun'
'Liu, Wei'
'Zhang, Jiarong'
'Song, Liping'
'Cheng, Liwei'
'Wang, Xia'
'Wang, Yanlong'
'Liu, Jianjun'
'Chen, Xudan'
'Sun, Xinli'
'Diwu, Juan'

_publ_section_title
;
 A hydrolytically stable anionic layered indium--organic framework for the
 efficient removal of 90Sr from seawater
;
_journal_name_full 'Dalton Transactions'
_journal_paper_doi 10.1039/C9DT03112J
_journal_year 2019
_chemical_formula_moiety '3(C14 H6 In N2 O8), C4 H9 N, 3(H) [+ solvent]'
_chemical_formula_sum 'C46 H30 In3 N7 O24'
_chemical_formula_weight 1409.23
_space_group_crystal_system trigonal
_space_group_IT_number 167
_space_group_name_Hall '-R 3 2"c'
_space_group_name_H-M_alt 'R -3 c :H'
_atom_sites_solution_hydrogens geom
_audit_creation_method SHELXL-2018/3
_audit_update_record
;
2019-11-11 deposited with the CCDC.	2019-11-15 downloaded from the CCDC.
;
_cell_angle_alpha 90
_cell_angle_beta 90
_cell_angle_gamma 120
_cell_formula_units_Z 6
_cell_length_a 15.7163(18)
_cell_length_b 15.7163(18)
_cell_length_c 52.205(10)
_cell_measurement_reflns_used 3986
_cell_measurement_temperature 296(2)
_cell_measurement_theta_max 24.995
_cell_measurement_theta_min 2.332
_cell_volume 11167(3)
_computing_cell_refinement 'Bruker SMART'
_computing_data_collection 'Bruker SMART'
_computing_data_reduction 'Bruker SAINT'
_computing_molecular_graphics 'SHELXL-2018/3 (Sheldrick, 2018)'
_computing_publication_material 'SHELXL-2018/3 (Sheldrick, 2018)'
_computing_structure_refinement 'SHELXL-2018/3 (Sheldrick, 2018)'
_computing_structure_solution 'SHELXT 2014/5 (Sheldrick, 2014)'
_diffrn_ambient_temperature 296(2)
_diffrn_measured_fraction_theta_full 0.999
_diffrn_measured_fraction_theta_max 0.987
_diffrn_measurement_device_type 'BRUKER apex II'
_diffrn_measurement_method '0.5 wide w/ exposures'
_diffrn_radiation_type MoK\a
_diffrn_radiation_wavelength 0.71073
_diffrn_reflns_av_R_equivalents 0.1554
_diffrn_reflns_av_unetI/netI 0.0551
_diffrn_reflns_Laue_measured_fraction_full 0.999
_diffrn_reflns_Laue_measured_fraction_max 0.987
_diffrn_reflns_limit_h_max 20
_diffrn_reflns_limit_h_min -20
_diffrn_reflns_limit_k_max 20
_diffrn_reflns_limit_k_min -20
_diffrn_reflns_limit_l_max 68
_diffrn_reflns_limit_l_min -68
_diffrn_reflns_number 92993
_diffrn_reflns_point_group_measured_fraction_full 0.999
_diffrn_reflns_point_group_measured_fraction_max 0.987
_diffrn_reflns_theta_full 25.242
_diffrn_reflns_theta_max 27.758
_diffrn_reflns_theta_min 2.162
_exptl_absorpt_coefficient_mu 0.986
_exptl_absorpt_correction_T_max 0.906
_exptl_absorpt_correction_T_min 0.789
_exptl_absorpt_correction_type multi-scan
_exptl_absorpt_process_details 'SADABS, Bruker'
_exptl_crystal_colour COLORLESS
_exptl_crystal_density_diffrn 1.257
_exptl_crystal_density_meas 1.300
_exptl_crystal_density_method 'not measured'
_exptl_crystal_description BULK
_exptl_crystal_F_000 4164
_exptl_crystal_size_max 0.30
_exptl_crystal_size_mid 0.20
_exptl_crystal_size_min 0.10
_platon_squeeze_details As
_refine_diff_density_max 0.738
_refine_diff_density_min -0.484
_refine_diff_density_rms 0.098
_refine_ls_extinction_method none
_refine_ls_goodness_of_fit_ref 1.080
_refine_ls_hydrogen_treatment constr
_refine_ls_matrix_type full
_refine_ls_number_parameters 122
_refine_ls_number_reflns 2942
_refine_ls_number_restraints 0
_refine_ls_restrained_S_all 1.080
_refine_ls_R_factor_all 0.0856
_refine_ls_R_factor_gt 0.0516
_refine_ls_shift/su_max 0.000
_refine_ls_shift/su_mean 0.000
_refine_ls_structure_factor_coef Fsqd
_refine_ls_weighting_details 'w=1/[\s^2^(Fo^2^)+(0.0792P)^2^+30.9202P] where P=(Fo^2^+2Fc^2^)/3'
_refine_ls_weighting_scheme calc
_refine_ls_wR_factor_gt 0.1368
_refine_ls_wR_factor_ref 0.1496
_reflns_Friedel_coverage 0.000
_reflns_number_gt 1964
_reflns_number_total 2942
_reflns_threshold_expression 'I > 2\s(I)'
_cod_data_source_file c9dt03112j2.cif
_cod_data_source_block diwu_sq
_cod_depositor_comments
;
The following automatic conversions were performed:

data item '_exptl_absorpt_correction_type' value 'Multi-scan' was
changed to 'multi-scan' in accordance with the
/home/data/users/saulius/crontab/automatic-downloads/rss-feeds/RSC/lib/dictionaries/cif_core.dic
dictionary named 'cif_core.dic' version 2.4.2 last updated on
2011-04-26.

Automatic conversion script
Id: cif_fix_values 6909 2019-04-08 15:41:33Z antanas 
;
_cod_original_cell_volume 11167(4)
_cod_database_code 7702907
_shelx_shelxl_version_number 2018/3
_shelx_space_group_comment
;
The symmetry employed for this shelxl refinement is uniquely defined
by the following loop, which should always be used as a source of
symmetry information in preference to the above space-group names.
They are only intended as comments.
;
_platon_squeeze_void_probe_radius 1.20

loop_
_space_group_symop_operation_xyz
'x, y, z'
'-y, x-y, z'
'-x+y, -x, z'
'y, x, -z+1/2'
'x-y, -y, -z+1/2'
'-x, -x+y, -z+1/2'
'x+2/3, y+1/3, z+1/3'
'-y+2/3, x-y+1/3, z+1/3'
'-x+y+2/3, -x+1/3, z+1/3'
'y+2/3, x+1/3, -z+5/6'
'x-y+2/3, -y+1/3, -z+5/6'
'-x+2/3, -x+y+1/3, -z+5/6'
'x+1/3, y+2/3, z+2/3'
'-y+1/3, x-y+2/3, z+2/3'
'-x+y+1/3, -x+2/3, z+2/3'
'y+1/3, x+2/3, -z+7/6'
'x-y+1/3, -y+2/3, -z+7/6'
'-x+1/3, -x+y+2/3, -z+7/6'
'-x, -y, -z'
'y, -x+y, -z'
'x-y, x, -z'
'-y, -x, z-1/2'
'-x+y, y, z-1/2'
'x, x-y, z-1/2'
'-x+2/3, -y+1/3, -z+1/3'
'y+2/3, -x+y+1/3, -z+1/3'
'x-y+2/3, x+1/3, -z+1/3'
'-y+2/3, -x+1/3, z-1/6'
'-x+y+2/3, y+1/3, z-1/6'
'x+2/3, x-y+1/3, z-1/6'
'-x+1/3, -y+2/3, -z+2/3'
'y+1/3, -x+y+2/3, -z+2/3'
'x-y+1/3, x+2/3, -z+2/3'
'-y+1/3, -x+2/3, z+1/6'
'-x+y+1/3, y+2/3, z+1/6'
'x+1/3, x-y+2/3, z+1/6'

loop_
_atom_site_label
_atom_site_type_symbol
_atom_site_fract_x
_atom_site_fract_y
_atom_site_fract_z
_atom_site_U_iso_or_equiv
_atom_site_adp_type
_atom_site_occupancy
_atom_site_site_symmetry_order
_atom_site_calc_flag
_atom_site_refinement_flags_posn
_atom_site_refinement_flags_adp
_atom_site_refinement_flags_occupancy
In1 In 0.19993(3) 0.86659(3) 0.083333 0.0382(2) Uani 1 2 d S T P
N1 N 0.3389(3) 0.9061(3) 0.10573(8) 0.0430(10) Uani 1 1 d . . .
C3 C 0.3478(4) 0.9508(4) 0.12810(10) 0.0459(13) Uani 1 1 d . . .
C4 C 0.4061(3) 0.8806(4) 0.09955(10) 0.0453(12) Uani 1 1 d . . .
H4 H 0.400721 0.850535 0.083826 0.054 Uiso 1 1 calc R U .
C6 C 0.4213(5) 0.9698(5) 0.14526(12) 0.0641(16) Uani 1 1 d . . .
H6 H 0.425458 1.000357 0.160841 0.077 Uiso 1 1 calc R U .
C7 C 0.4902(5) 0.9414(5) 0.13843(13) 0.0673(17) Uani 1 1 d . . .
H7 H 0.540954 0.952805 0.149593 0.081 Uiso 1 1 calc R U .
C2 C 0.4823(4) 0.8971(4) 0.11545(10) 0.0467(13) Uani 1 1 d . . .
C5 C 0.2689(4) 0.9776(4) 0.13341(11) 0.0499(13) Uani 1 1 d . . .
O1 O 0.2064(3) 0.9584(3) 0.11608(7) 0.0491(9) Uani 1 1 d . . .
O2 O 0.2717(4) 1.0159(4) 0.15419(8) 0.0825(15) Uani 1 1 d . . .
C8 C 0.5547(4) 0.8663(4) 0.10804(12) 0.0491(13) Uani 1 1 d . . .
O3 O 0.5482(3) 0.8332(3) 0.08567(8) 0.0582(10) Uani 1 1 d . . .
O4 O 0.6179(3) 0.8740(4) 0.12280(10) 0.0763(13) Uani 1 1 d . . .
C102 C 0.333333 0.666667 0.0460(5) 0.087(7) Uiso 0.5 3 d S . P
H10A H 0.280047 0.605571 0.052113 0.130 Uiso 0.1667 1 calc R U P
H10B H 0.394429 0.674476 0.052113 0.130 Uiso 0.1667 1 calc R U P
H10C H 0.325524 0.719953 0.052113 0.130 Uiso 0.1667 1 calc R U P
N2 N 0.333333 0.666667 0.0177(7) 0.167(13) Uiso 0.5 3 d S . P
C101 C 0.429(3) 0.776(3) 0.0083(7) 0.267(18) Uiso 0.5 1 d . . P
H10D H 0.431707 0.779456 -0.010021 0.401 Uiso 0.5 1 calc R U P
H10E H 0.420170 0.828469 0.014893 0.401 Uiso 0.5 1 calc R U P
H10F H 0.489075 0.782992 0.014893 0.401 Uiso 0.5 1 calc R U P

loop_
_atom_site_aniso_label
_atom_site_aniso_U_11
_atom_site_aniso_U_22
_atom_site_aniso_U_33
_atom_site_aniso_U_23
_atom_site_aniso_U_13
_atom_site_aniso_U_12
In1 0.0349(2) 0.0349(2) 0.0543(4) -0.00070(10) 0.00070(10) 0.0247(2)
N1 0.043(2) 0.043(2) 0.052(3) -0.003(2) -0.0007(19) 0.029(2)
C3 0.047(3) 0.050(3) 0.049(3) 0.001(3) 0.002(2) 0.031(3)
C4 0.037(3) 0.049(3) 0.055(3) -0.008(2) 0.001(2) 0.025(2)
C6 0.061(4) 0.077(4) 0.059(4) -0.015(3) -0.014(3) 0.039(4)
C7 0.052(4) 0.097(5) 0.069(4) -0.012(4) -0.015(3) 0.049(4)
C2 0.041(3) 0.049(3) 0.054(3) -0.004(3) -0.003(2) 0.026(3)
C5 0.062(4) 0.048(3) 0.052(3) -0.004(3) -0.001(3) 0.036(3)
O1 0.053(2) 0.049(2) 0.062(2) -0.0040(18) 0.0015(19) 0.0377(19)
O2 0.106(4) 0.120(4) 0.065(3) -0.025(3) -0.013(3) 0.089(4)
C8 0.034(3) 0.054(3) 0.063(4) 0.007(3) -0.003(3) 0.025(3)
O3 0.049(2) 0.067(3) 0.072(3) 0.002(2) 0.0018(19) 0.039(2)
O4 0.053(3) 0.096(3) 0.094(3) -0.016(3) -0.014(2) 0.048(3)

loop_
_atom_type_symbol
_atom_type_description
_atom_type_scat_dispersion_real
_atom_type_scat_dispersion_imag
_atom_type_scat_source
C C 0.0033 0.0016 'International Tables Vol C Tables 4.2.6.8 and 6.1.1.4'
H H 0.0000 0.0000 'International Tables Vol C Tables 4.2.6.8 and 6.1.1.4'
N N 0.0061 0.0033 'International Tables Vol C Tables 4.2.6.8 and 6.1.1.4'
O O 0.0106 0.0060 'International Tables Vol C Tables 4.2.6.8 and 6.1.1.4'
In In -0.7276 1.3100 'International Tables Vol C Tables 4.2.6.8 and 6.1.1.4'

loop_
_geom_angle_atom_site_label_1
_geom_angle_atom_site_label_2
_geom_angle_atom_site_label_3
_geom_angle
_geom_angle_site_symmetry_1
_geom_angle_site_symmetry_3
O3 In1 O3 96.2(2) 17_564 2_665
O3 In1 O1 83.49(15) 17_564 .
O3 In1 O1 125.53(15) 2_665 .
O3 In1 O1 125.52(15) 17_564 16_454
O3 In1 O1 83.48(15) 2_665 16_454
O1 In1 O1 139.0(2) . 16_454
O3 In1 N1 86.65(15) 17_564 16_454
O3 In1 N1 152.01(16) 2_665 16_454
O1 In1 N1 82.46(14) . 16_454
O1 In1 N1 72.50(13) 16_454 16_454
O3 In1 N1 152.01(16) 17_564 .
O3 In1 N1 86.65(15) 2_665 .
O1 In1 N1 72.50(13) . .
O1 In1 N1 82.46(14) 16_454 .
N1 In1 N1 103.8(2) 16_454 .
C3 N1 C4 118.5(4) . .
C3 N1 In1 115.3(3) . .
C4 N1 In1 125.9(3) . .
N1 C3 C6 122.7(5) . .
N1 C3 C5 114.9(5) . .
C6 C3 C5 122.4(5) . .
N1 C4 C2 122.8(5) . .
C3 C6 C7 117.6(6) . .
C2 C7 C6 119.9(5) . .
C7 C2 C4 118.5(5) . .
C7 C2 C8 120.3(5) . .
C4 C2 C8 121.2(5) . .
O2 C5 O1 125.7(5) . .
O2 C5 C3 117.5(5) . .
O1 C5 C3 116.8(5) . .
C5 O1 In1 119.2(3) . .
O4 C8 O3 121.4(5) . .
O4 C8 C2 121.4(6) . .
O3 C8 C2 117.2(5) . .
C8 O3 In1 104.4(3) . 3_565
C102 N2 C101 106.7(19) . .
C102 N2 C101 106.7(19) . 2_665
C101 N2 C101 112.1(17) . 2_665
C102 N2 C101 106.7(19) . 3_565
C101 N2 C101 112.1(17) . 3_565
C101 N2 C101 112.1(17) 2_665 3_565

loop_
_geom_bond_atom_site_label_1
_geom_bond_atom_site_label_2
_geom_bond_distance
_geom_bond_site_symmetry_2
In1 O3 2.173(4) 17_564
In1 O3 2.173(4) 2_665
In1 O1 2.207(4) .
In1 O1 2.207(4) 16_454
In1 N1 2.273(4) 16_454
In1 N1 2.273(4) .
N1 C3 1.334(7) .
N1 C4 1.343(6) .
C3 C6 1.372(8) .
C3 C5 1.520(7) .
C4 C2 1.372(7) .
C6 C7 1.409(8) .
C7 C2 1.361(8) .
C2 C8 1.491(7) .
C5 O2 1.231(6) .
C5 O1 1.257(6) .
C8 O4 1.215(7) .
C8 O3 1.262(7) .
C102 N2 1.48(4) .
N2 C101 1.69(4) .
N2 C101 1.70(4) 2_665
N2 C101 1.70(4) 3_565

loop_
_platon_squeeze_void_nr
_platon_squeeze_void_average_x
_platon_squeeze_void_average_y
_platon_squeeze_void_average_z
_platon_squeeze_void_volume
_platon_squeeze_void_count_electrons
_platon_squeeze_void_content
1 0.000 0.000 0.000 115 24 ' '
2 -0.333 0.333 0.083 521 173 ' '
3 0.000 0.000 0.250 520 173 ' '
4 0.000 0.000 0.500 115 24 ' '
5 0.333 0.667 0.417 521 173 ' '
6 -0.333 0.333 0.583 521 173 ' '
7 0.000 1.000 0.750 519 173 ' '
8 0.333 0.667 0.917 521 173 ' '
9 0.333 0.667 0.167 111 23 ' '
10 0.333 0.667 0.667 111 23 ' '
11 0.667 0.333 0.333 111 23 ' '
12 0.667 0.333 0.833 111 23 ' '
